data_7244475
loop_
_publ_author_name
'Li, Zhongkui'
'Su, Hao'
'Zhu, Yanhong'
'Yan, Li'
'Li, Hui'

_publ_section_title
;
 Structural transformation of copper coordination complexes accompanied
 with chiral transformation
;
_journal_name_full CrystEngComm
_journal_paper_doi 10.1039/D1CE01711J
_journal_year 2022
_chemical_formula_sum 'C10 H10 Cu F N O4'
_chemical_formula_weight 290.73
_space_group_crystal_system orthorhombic
_space_group_IT_number 61
_space_group_name_Hall '-P 2ac 2ab'
_space_group_name_H-M_alt 'P b c a'
_atom_sites_solution_hydrogens geom
_audit_creation_method SHELXL-2018/3
_audit_update_record
;
2020-01-16 deposited with the CCDC.	2022-02-08 downloaded from the CCDC.
;
_cell_angle_alpha 90
_cell_angle_beta 90
_cell_angle_gamma 90
_cell_formula_units_Z 8
_cell_length_a 7.6004(3)
_cell_length_b 14.1706(5)
_cell_length_c 20.2294(8)
_cell_measurement_reflns_used 9975
_cell_measurement_temperature 296(2)
_cell_measurement_theta_max 30.85
_cell_measurement_theta_min 2.87
_cell_volume 2178.75(14)
_computing_cell_refinement 'Bruker SMART'
_computing_data_collection 'Bruker SMART'
_computing_data_reduction 'Bruker SHELXTL'
_computing_molecular_graphics 'Bruker SHELXTL'
_computing_publication_material 'Bruker SHELXTL'
_computing_structure_refinement 'SHELXL-2018/3 (Sheldrick, 2018)'
_computing_structure_solution 'SHELXT 2014/4 (Sheldrick, 2014)'
_diffrn_ambient_temperature 296(2)
_diffrn_measured_fraction_theta_full 1.000
_diffrn_measured_fraction_theta_max 0.960
_diffrn_measurement_device_type 'CCD area detector'
_diffrn_measurement_method 'phi and omega scans'
_diffrn_radiation_type MoK\a
_diffrn_radiation_wavelength 0.71073
_diffrn_reflns_av_R_equivalents 0.0343
_diffrn_reflns_av_unetI/netI 0.0195
_diffrn_reflns_Laue_measured_fraction_full 1.000
_diffrn_reflns_Laue_measured_fraction_max 0.960
_diffrn_reflns_limit_h_max 11
_diffrn_reflns_limit_h_min -11
_diffrn_reflns_limit_k_max 20
_diffrn_reflns_limit_k_min -20
_diffrn_reflns_limit_l_max 29
_diffrn_reflns_limit_l_min -28
_diffrn_reflns_number 28014
_diffrn_reflns_point_group_measured_fraction_full 1.000
_diffrn_reflns_point_group_measured_fraction_max 0.960
_diffrn_reflns_theta_full 25.242
_diffrn_reflns_theta_max 31.507
_diffrn_reflns_theta_min 2.013
_diffrn_source 'fine-focus sealed tube'
_exptl_absorpt_coefficient_mu 2.020
_exptl_absorpt_correction_type multi-scan
_exptl_absorpt_process_details sadabs
_exptl_crystal_colour green
_exptl_crystal_density_diffrn 1.773
_exptl_crystal_description block
_exptl_crystal_F_000 1176
_exptl_crystal_size_max 0.280
_exptl_crystal_size_mid 0.260
_exptl_crystal_size_min 0.200
_exptl_transmission_factor_max 0.688
_exptl_transmission_factor_min 0.602
_refine_diff_density_max 0.429
_refine_diff_density_min -0.791
_refine_diff_density_rms 0.086
_refine_ls_extinction_method none
_refine_ls_goodness_of_fit_ref 1.016
_refine_ls_hydrogen_treatment constr
_refine_ls_matrix_type full
_refine_ls_number_parameters 156
_refine_ls_number_reflns 3486
_refine_ls_number_restraints 0
_refine_ls_restrained_S_all 1.016
_refine_ls_R_factor_all 0.0425
_refine_ls_R_factor_gt 0.0323
_refine_ls_shift/su_max 0.001
_refine_ls_shift/su_mean 0.000
_refine_ls_structure_factor_coef Fsqd
_refine_ls_weighting_details 'w=1/[\s^2^(Fo^2^)+(0.1000P)^2^+0.1330P] where P=(Fo^2^+2Fc^2^)/3'
_refine_ls_weighting_scheme calc
_refine_ls_wR_factor_gt 0.1197
_refine_ls_wR_factor_ref 0.1302
_reflns_Friedel_coverage 0.000
_reflns_number_gt 2891
_reflns_number_total 3486
_reflns_threshold_expression 'I > 2\s(I)'
_cod_data_source_file d1ce01711j2.cif
_cod_data_source_block 1_a
_cod_database_code 7244475
_shelx_shelxl_version_number 2018/3
_shelx_space_group_comment
;
The symmetry employed for this shelxl refinement is uniquely defined
by the following loop, which should always be used as a source of
symmetry information in preference to the above space-group names.
They are only intended as comments.
;

loop_
_space_group_symop_operation_xyz
'x, y, z'
'-x+1/2, -y, z+1/2'
'-x, y+1/2, -z+1/2'
'x+1/2, -y+1/2, -z'
'-x, -y, -z'
'x-1/2, y, -z-1/2'
'x, -y-1/2, z-1/2'
'-x-1/2, y-1/2, z'

loop_
_atom_site_label
_atom_site_type_symbol
_atom_site_fract_x
_atom_site_fract_y
_atom_site_fract_z
_atom_site_U_iso_or_equiv
_atom_site_adp_type
_atom_site_occupancy
_atom_site_site_symmetry_order
_atom_site_calc_flag
_atom_site_refinement_flags_posn
_atom_site_refinement_flags_adp
_atom_site_refinement_flags_occupancy
_atom_site_disorder_assembly
_atom_site_disorder_group
Cu1 Cu 0.53411(3) 0.39871(2) 0.48049(2) 0.02770(11) Uani 1 1 d . . . . .
O1 O 0.43291(16) 0.51576(8) 0.44362(5) 0.0244(2) Uani 1 1 d . . . . .
O2 O 0.6818(2) 0.28940(9) 0.50442(7) 0.0339(3) Uani 1 1 d . . . . .
O3 O 0.76647(19) 0.14922(9) 0.46633(9) 0.0403(3) Uani 1 1 d . . . . .
F1 F 0.3246(3) 0.73113(10) 0.27102(7) 0.0635(5) Uani 1 1 d . . . . .
N1 N 0.4907(2) 0.32789(11) 0.40123(8) 0.0277(3) Uani 1 1 d . . . . .
O4 O 0.7999(2) 0.47068(12) 0.41406(11) 0.0571(5) Uani 1 1 d . . . . .
H4 H 0.796100 0.523979 0.429776 0.086 Uiso 1 1 calc R U . . .
C6 C 0.3978(2) 0.45821(12) 0.33228(8) 0.0275(3) Uani 1 1 d . . . . .
C7 C 0.4414(2) 0.36129(13) 0.34581(9) 0.0304(4) Uani 1 1 d . . . . .
H7 H 0.432715 0.319065 0.310768 0.037 Uiso 1 1 calc R U . . .
C5 C 0.4055(2) 0.53204(11) 0.37945(8) 0.0237(3) Uani 1 1 d . . . . .
C9 C 0.6765(2) 0.22168(12) 0.46335(9) 0.0281(3) Uani 1 1 d . . . . .
C1 C 0.3829(3) 0.62486(14) 0.35674(9) 0.0332(4) Uani 1 1 d . . . . .
H1 H 0.394714 0.675552 0.385605 0.040 Uiso 1 1 calc R U . . .
C4 C 0.3538(3) 0.47945(15) 0.26619(9) 0.0375(4) Uani 1 1 d . . . . .
H4A H 0.346000 0.430381 0.235803 0.045 Uiso 1 1 calc R U . . .
C2 C 0.3432(3) 0.63986(14) 0.29128(10) 0.0407(5) Uani 1 1 d . . . . .
C3 C 0.3222(3) 0.56951(18) 0.24523(9) 0.0440(5) Uani 1 1 d . . . . .
H3 H 0.288218 0.582518 0.202020 0.053 Uiso 1 1 calc R U . . .
C8 C 0.5424(3) 0.22983(14) 0.40799(10) 0.0345(4) Uani 1 1 d . . . . .
H8A H 0.593058 0.207404 0.366887 0.041 Uiso 1 1 calc R U . . .
H8B H 0.440131 0.191441 0.418042 0.041 Uiso 1 1 calc R U . . .
C10 C 0.9719(3) 0.4390(3) 0.41389(19) 0.0703(9) Uani 1 1 d . . . . .
H10A H 1.034006 0.466886 0.377467 0.105 Uiso 1 1 calc R U . . .
H10B H 0.973245 0.371571 0.409505 0.105 Uiso 1 1 calc R U . . .
H10C H 1.027967 0.456624 0.454595 0.105 Uiso 1 1 calc R U . . .

loop_
_atom_site_aniso_label
_atom_site_aniso_U_11
_atom_site_aniso_U_22
_atom_site_aniso_U_33
_atom_site_aniso_U_23
_atom_site_aniso_U_13
_atom_site_aniso_U_12
Cu1 0.03966(18) 0.01714(15) 0.02630(16) -0.00493(6) -0.00601(8) 0.00619(7)
O1 0.0327(5) 0.0175(5) 0.0229(5) -0.0019(4) -0.0031(4) 0.0021(4)
O2 0.0428(7) 0.0242(6) 0.0347(6) -0.0050(5) -0.0088(6) 0.0082(5)
O3 0.0404(8) 0.0257(7) 0.0550(8) -0.0071(5) -0.0067(6) 0.0104(6)
F1 0.1028(12) 0.0435(7) 0.0444(7) 0.0198(6) 0.0146(7) 0.0282(9)
N1 0.0332(7) 0.0193(7) 0.0306(7) -0.0061(5) -0.0036(6) 0.0015(5)
O4 0.0383(8) 0.0425(9) 0.0905(14) -0.0105(9) 0.0009(8) -0.0024(7)
C6 0.0280(8) 0.0293(8) 0.0252(7) -0.0009(6) 0.0004(6) -0.0018(6)
C7 0.0359(8) 0.0277(9) 0.0277(8) -0.0089(6) -0.0020(6) -0.0010(7)
C5 0.0214(6) 0.0249(7) 0.0248(7) 0.0015(5) 0.0018(6) 0.0011(6)
C9 0.0281(8) 0.0199(7) 0.0362(8) -0.0015(6) 0.0019(6) 0.0010(6)
C1 0.0415(10) 0.0276(8) 0.0306(8) 0.0036(7) 0.0058(7) 0.0072(7)
C4 0.0448(10) 0.0416(10) 0.0262(8) -0.0008(7) -0.0025(7) 0.0006(9)
C2 0.0502(11) 0.0372(10) 0.0348(9) 0.0129(8) 0.0100(8) 0.0141(9)
C3 0.0543(12) 0.0524(12) 0.0253(8) 0.0084(8) 0.0010(8) 0.0107(11)
C8 0.0432(10) 0.0216(8) 0.0387(10) -0.0092(7) -0.0069(7) 0.0052(7)
C10 0.0435(14) 0.089(3) 0.079(2) -0.0025(19) -0.0006(13) 0.0151(14)

loop_
_atom_type_symbol
_atom_type_description
_atom_type_scat_dispersion_real
_atom_type_scat_dispersion_imag
_atom_type_scat_source
C C 0.0033 0.0016 'International Tables Vol C Tables 4.2.6.8 and 6.1.1.4'
H H 0.0000 0.0000 'International Tables Vol C Tables 4.2.6.8 and 6.1.1.4'
N N 0.0061 0.0033 'International Tables Vol C Tables 4.2.6.8 and 6.1.1.4'
O O 0.0106 0.0060 'International Tables Vol C Tables 4.2.6.8 and 6.1.1.4'
F F 0.0171 0.0103 'International Tables Vol C Tables 4.2.6.8 and 6.1.1.4'
Cu Cu 0.3201 1.2651 'International Tables Vol C Tables 4.2.6.8 and 6.1.1.4'

loop_
_geom_angle_atom_site_label_1
_geom_angle_atom_site_label_2
_geom_angle_atom_site_label_3
_geom_angle
_geom_angle_site_symmetry_1
_geom_angle_site_symmetry_3
_geom_angle_publ_flag
N1 Cu1 O1 173.31(6) . 5_666 ?
N1 Cu1 O2 83.81(6) . . ?
O1 Cu1 O2 102.66(5) 5_666 . ?
N1 Cu1 O1 93.26(6) . . ?
O1 Cu1 O1 80.06(5) 5_666 . ?
O2 Cu1 O1 166.81(6) . . ?
N1 Cu1 O3 94.64(6) . 4_456 ?
O1 Cu1 O3 86.14(5) 5_666 4_456 ?
O2 Cu1 O3 98.63(6) . 4_456 ?
O1 Cu1 O3 94.41(5) . 4_456 ?
N1 Cu1 Cu1 133.25(5) . 5_666 ?
O1 Cu1 Cu1 40.06(3) 5_666 5_666 ?
O2 Cu1 Cu1 141.18(4) . 5_666 ?
O1 Cu1 Cu1 40.00(3) . 5_666 ?
O3 Cu1 Cu1 90.36(3) 4_456 5_666 ?
C5 O1 Cu1 132.13(10) . 5_666 ?
C5 O1 Cu1 124.98(10) . . ?
Cu1 O1 Cu1 99.94(5) 5_666 . ?
C9 O2 Cu1 114.49(11) . . ?
C9 O3 Cu1 136.60(13) . 4_556 ?
C7 N1 C8 121.26(15) . . ?
C7 N1 Cu1 126.26(13) . . ?
C8 N1 Cu1 112.06(12) . . ?
C10 O4 H4 109.5 . . ?
C4 C6 C5 119.36(16) . . ?
C4 C6 C7 116.00(16) . . ?
C5 C6 C7 124.55(15) . . ?
N1 C7 C6 126.16(16) . . ?
N1 C7 H7 116.9 . . ?
C6 C7 H7 116.9 . . ?
O1 C5 C1 119.94(15) . . ?
O1 C5 C6 122.25(14) . . ?
C1 C5 C6 117.81(15) . . ?
O3 C9 O2 125.36(17) . . ?
O3 C9 C8 118.09(17) . . ?
O2 C9 C8 116.51(15) . . ?
C2 C1 C5 119.13(18) . . ?
C2 C1 H1 120.4 . . ?
C5 C1 H1 120.4 . . ?
C3 C4 C6 122.36(19) . . ?
C3 C4 H4A 118.8 . . ?
C6 C4 H4A 118.8 . . ?
F1 C2 C3 118.18(18) . . ?
F1 C2 C1 117.31(19) . . ?
C3 C2 C1 124.51(18) . . ?
C4 C3 C2 116.56(17) . . ?
C4 C3 H3 121.7 . . ?
C2 C3 H3 121.7 . . ?
N1 C8 C9 108.90(14) . . ?
N1 C8 H8A 109.9 . . ?
C9 C8 H8A 109.9 . . ?
N1 C8 H8B 109.9 . . ?
C9 C8 H8B 109.9 . . ?
H8A C8 H8B 108.3 . . ?
O4 C10 H10A 109.5 . . ?
O4 C10 H10B 109.5 . . ?
H10A C10 H10B 109.5 . . ?
O4 C10 H10C 109.5 . . ?
H10A C10 H10C 109.5 . . ?
H10B C10 H10C 109.5 . . ?

loop_
_geom_bond_atom_site_label_1
_geom_bond_atom_site_label_2
_geom_bond_distance
_geom_bond_site_symmetry_2
_geom_bond_publ_flag
Cu1 N1 1.9202(15) . ?
Cu1 O1 1.9720(11) 5_666 ?
Cu1 O2 1.9734(13) . ?
Cu1 O1 1.9746(12) . ?
Cu1 O3 2.3993(14) 4_456 ?
Cu1 Cu1 3.0220(4) 5_666 ?
O1 C5 1.3349(19) . ?
O2 C9 1.270(2) . ?
O3 C9 1.235(2) . ?
F1 C2 1.364(2) . ?
N1 C7 1.273(2) . ?
N1 C8 1.450(2) . ?
O4 C10 1.382(3) . ?
O4 H4 0.8200 . ?
C6 C4 1.411(2) . ?
C6 C5 1.417(2) . ?
C6 C7 1.439(3) . ?
C7 H7 0.9300 . ?
C5 C1 1.404(2) . ?
C9 C8 1.519(3) . ?
C1 C2 1.375(3) . ?
C1 H1 0.9300 . ?
C4 C3 1.366(3) . ?
C4 H4A 0.9300 . ?
C2 C3 1.374(3) . ?
C3 H3 0.9300 . ?
C8 H8A 0.9700 . ?
C8 H8B 0.9700 . ?
C10 H10A 0.9600 . ?
C10 H10B 0.9600 . ?
C10 H10C 0.9600 . ?

loop_
_geom_hbond_atom_site_label_D
_geom_hbond_atom_site_label_H
_geom_hbond_atom_site_label_A
_geom_hbond_distance_DH
_geom_hbond_distance_HA
_geom_hbond_distance_DA
_geom_hbond_angle_DHA
_geom_hbond_site_symmetry_A
_geom_hbond_publ_flag
C8 H8B O2 0.97 2.53 3.275(2) 133.8 4_456 yes
C1 H1 O2 0.93 2.35 3.099(2) 137.1 5_666 yes
C7 H7 F1 0.93 2.45 3.127(2) 129.3 8_655 yes
O4 H4 O3 0.82 1.98 2.788(2) 168.1 8_765 yes

loop_
_geom_torsion_atom_site_label_1
_geom_torsion_atom_site_label_2
_geom_torsion_atom_site_label_3
_geom_torsion_atom_site_label_4
_geom_torsion
_geom_torsion_site_symmetry_1
_geom_torsion_site_symmetry_2
_geom_torsion_site_symmetry_3
_geom_torsion_site_symmetry_4
_geom_torsion_publ_flag
C8 N1 C7 C6 -175.92(17) . . . . ?
Cu1 N1 C7 C6 -4.0(3) . . . . ?
C4 C6 C7 N1 177.31(19) . . . . ?
C5 C6 C7 N1 0.7(3) . . . . ?
Cu1 O1 C5 C1 -4.7(2) 5_666 . . . ?
Cu1 O1 C5 C1 -161.20(12) . . . . ?
Cu1 O1 C5 C6 175.36(12) 5_666 . . . ?
Cu1 O1 C5 C6 18.9(2) . . . . ?
C4 C6 C5 O1 174.71(16) . . . . ?
C7 C6 C5 O1 -8.8(3) . . . . ?
C4 C6 C5 C1 -5.2(3) . . . . ?
C7 C6 C5 C1 171.25(17) . . . . ?
Cu1 O3 C9 O2 -19.9(3) 4_556 . . . ?
Cu1 O3 C9 C8 162.84(15) 4_556 . . . ?
Cu1 O2 C9 O3 175.22(16) . . . . ?
Cu1 O2 C9 C8 -7.5(2) . . . . ?
O1 C5 C1 C2 -175.71(17) . . . . ?
C6 C5 C1 C2 4.2(3) . . . . ?
C5 C6 C4 C3 1.7(3) . . . . ?
C7 C6 C4 C3 -175.1(2) . . . . ?
C5 C1 C2 F1 -179.18(18) . . . . ?
C5 C1 C2 C3 0.4(3) . . . . ?
C6 C4 C3 C2 2.9(3) . . . . ?
F1 C2 C3 C4 175.6(2) . . . . ?
C1 C2 C3 C4 -4.0(4) . . . . ?
C7 N1 C8 C9 150.95(17) . . . . ?
Cu1 N1 C8 C9 -22.02(19) . . . . ?
O3 C9 C8 N1 -163.03(17) . . . . ?
O2 C9 C8 N1 19.5(2) . . . . ?
